data_4036735
loop_
_publ_author_name
'Mamane, V.'
'Peluso, P.'
'Aubert, E.'
'Cossu, S.'
'Pale, P.'

_publ_section_title
;
 Chiral Hexahalogenated 4,4'-Bipyridines.
;
_journal_issue 11
_journal_name_full 'The Journal of organic chemistry'
_journal_page_first 4576
_journal_page_last 4587
_journal_paper_doi 10.1021/acs.joc.6b00413
_journal_volume 81
_journal_year 2016
_chemical_formula_moiety 'C10 H2 Br4 I2 N2'
_chemical_formula_sum 'C10 H2 Br4 I2 N2'
_chemical_formula_weight 723.58
_space_group_crystal_system orthorhombic
_space_group_IT_number 19
_space_group_name_Hall 'P 2ac 2ab'
_space_group_name_H-M_alt 'P 21 21 21'
_atom_sites_solution_hydrogens geom
_atom_sites_solution_primary direct
_atom_sites_solution_secondary difmap
_audit_creation_method SHELXL-97
_cell_angle_alpha 90.00
_cell_angle_beta 90.00
_cell_angle_gamma 90.00
_cell_formula_units_Z 4
_cell_length_a 7.800(3)
_cell_length_b 11.334(5)
_cell_length_c 18.031(7)
_cell_measurement_temperature 105(2)
_cell_volume 1594.0(11)
_computing_structure_refinement 'SHELXL-97 (Sheldrick, 1997)'
_computing_structure_solution 'SHELXT (Sheldrick, 2015)'
_diffrn_ambient_temperature 105(2)
_diffrn_measured_fraction_theta_full 0.999
_diffrn_measured_fraction_theta_max 0.999
_diffrn_measurement_device_type D8Venture
_diffrn_measurement_method 'omega scans'
_diffrn_radiation_monochromator 'multilayer optics'
_diffrn_radiation_source 'high brilliance Incoatec Microfocus Source '
_diffrn_radiation_type MoK\a
_diffrn_radiation_wavelength 0.71073
_diffrn_reflns_av_R_equivalents 0.0718
_diffrn_reflns_av_sigmaI/netI 0.1222
_diffrn_reflns_limit_h_max 12
_diffrn_reflns_limit_h_min -12
_diffrn_reflns_limit_k_max 18
_diffrn_reflns_limit_k_min -18
_diffrn_reflns_limit_l_max 29
_diffrn_reflns_limit_l_min -29
_diffrn_reflns_number 36984
_diffrn_reflns_theta_full 36.14
_diffrn_reflns_theta_max 36.14
_diffrn_reflns_theta_min 2.26
_exptl_absorpt_coefficient_mu 13.955
_exptl_absorpt_correction_T_max 0.200
_exptl_absorpt_correction_T_min 0.105
_exptl_absorpt_correction_type numerical
_exptl_absorpt_process_details 'SADABS 2014/5'
_exptl_crystal_colour colorless
_exptl_crystal_density_diffrn 3.015
_exptl_crystal_density_method 'not measured'
_exptl_crystal_description block
_exptl_crystal_F_000 1288
_exptl_crystal_size_max 0.294
_exptl_crystal_size_mid 0.263
_exptl_crystal_size_min 0.246
_refine_diff_density_max 0.945
_refine_diff_density_min -4.479
_refine_diff_density_rms 0.319
_refine_ls_abs_structure_details 'Flack H D (1983), Acta Cryst. A39, 876-881'
_refine_ls_abs_structure_Flack 0.018(7)
_refine_ls_extinction_method none
_refine_ls_goodness_of_fit_ref 1.096
_refine_ls_hydrogen_treatment constr
_refine_ls_matrix_type full
_refine_ls_number_parameters 164
_refine_ls_number_reflns 7610
_refine_ls_number_restraints 0
_refine_ls_restrained_S_all 1.096
_refine_ls_R_factor_all 0.0339
_refine_ls_R_factor_gt 0.0316
_refine_ls_shift/su_max 0.002
_refine_ls_shift/su_mean 0.000
_refine_ls_structure_factor_coef Fsqd
_refine_ls_weighting_details 'calc w=1/[\s^2^(Fo^2^)+(0.0340P)^2^+3.0779P] where P=(Fo^2^+2Fc^2^)/3'
_refine_ls_weighting_scheme calc
_refine_ls_wR_factor_gt 0.0740
_refine_ls_wR_factor_ref 0.0756
_reflns_number_gt 7314
_reflns_number_total 7610
_reflns_threshold_expression >2sigma(I)
_cod_data_source_file jo6b00413_si_010.cif
_cod_data_source_block hal14b_p2
_cod_original_cell_volume 1594.1(11)
_cod_database_code 4036735

loop_
_symmetry_equiv_pos_as_xyz
'x, y, z'
'-x+1/2, -y, z+1/2'
'-x, y+1/2, -z+1/2'
'x+1/2, -y+1/2, -z'

loop_
_atom_site_label
_atom_site_type_symbol
_atom_site_fract_x
_atom_site_fract_y
_atom_site_fract_z
_atom_site_U_iso_or_equiv
_atom_site_adp_type
_atom_site_occupancy
_atom_site_symmetry_multiplicity
_atom_site_calc_flag
_atom_site_refinement_flags
I1 I 0.32854(3) 0.739103(18) 0.526027(11) 0.01254(4) Uani 1 1 d .
I2 I 0.06540(3) 0.00576(2) 0.641627(15) 0.01917(5) Uani 1 1 d .
Br1 Br 0.14488(4) 0.54966(3) 0.65572(2) 0.01499(6) Uani 1 1 d .
Br4 Br 0.44047(5) 0.45299(3) 0.82211(2) 0.01800(7) Uani 1 1 d .
Br2 Br 0.75093(5) 0.27014(3) 0.65861(2) 0.02049(7) Uani 1 1 d .
Br3 Br 0.29158(6) 0.22860(4) 0.54829(2) 0.02428(9) Uani 1 1 d .
N1 N 0.6218(4) 0.5816(2) 0.55798(15) 0.0107(4) Uani 1 1 d .
C3 C 0.3711(4) 0.5201(3) 0.62345(17) 0.0101(5) Uani 1 1 d .
C2 C 0.4575(4) 0.5977(3) 0.57609(17) 0.0106(5) Uani 1 1 d .
C6 C 0.7055(4) 0.4886(3) 0.58451(17) 0.0116(5) Uani 1 1 d .
H6 H 0.8236 0.4796 0.5730 0.014 Uiso 1 1 calc R
N7 N 0.1735(4) 0.1535(3) 0.76679(17) 0.0152(5) Uani 1 1 d .
C12 C 0.2466(4) 0.2426(3) 0.80331(18) 0.0148(5) Uani 1 1 d .
H12 H 0.2336 0.2470 0.8556 0.018 Uiso 1 1 calc R
C4 C 0.4544(4) 0.4179(3) 0.64820(17) 0.0102(5) Uani 1 1 d .
C11 C 0.3418(4) 0.3299(3) 0.76717(17) 0.0116(5) Uani 1 1 d .
C8 C 0.1887(4) 0.1482(3) 0.69342(19) 0.0130(5) Uani 1 1 d .
C9 C 0.2777(4) 0.2331(3) 0.65248(18) 0.0129(5) Uani 1 1 d .
C10 C 0.3592(4) 0.3261(3) 0.69020(17) 0.0104(5) Uani 1 1 d .
C5 C 0.6263(4) 0.4044(3) 0.62844(18) 0.0111(5) Uani 1 1 d .

loop_
_atom_site_aniso_label
_atom_site_aniso_U_11
_atom_site_aniso_U_22
_atom_site_aniso_U_33
_atom_site_aniso_U_23
_atom_site_aniso_U_13
_atom_site_aniso_U_12
I1 0.01498(8) 0.01003(7) 0.01259(8) 0.00378(6) -0.00088(6) 0.00210(6)
I2 0.01797(10) 0.01262(8) 0.02694(11) -0.00409(8) 0.00402(8) -0.00393(7)
Br1 0.00993(12) 0.01738(13) 0.01767(14) 0.00551(11) 0.00320(10) 0.00322(10)
Br4 0.02091(15) 0.01940(15) 0.01370(14) -0.00123(12) -0.00394(12) -0.00403(13)
Br2 0.01675(14) 0.01431(13) 0.03040(18) 0.00899(13) 0.00258(13) 0.00645(12)
Br3 0.0362(2) 0.02474(17) 0.01187(13) -0.00314(12) 0.00355(13) -0.01293(16)
N1 0.0104(10) 0.0112(10) 0.0105(10) 0.0012(8) 0.0012(8) 0.0001(8)
C3 0.0092(11) 0.0117(11) 0.0095(11) 0.0020(8) 0.0001(9) 0.0004(9)
C2 0.0152(13) 0.0095(10) 0.0070(11) 0.0006(8) 0.0009(9) 0.0011(9)
C6 0.0105(11) 0.0106(11) 0.0136(12) 0.0017(9) 0.0012(9) 0.0011(9)
N7 0.0174(12) 0.0126(10) 0.0156(11) 0.0034(9) 0.0035(10) -0.0009(10)
C12 0.0169(13) 0.0147(12) 0.0128(12) 0.0015(10) 0.0026(10) 0.0017(11)
C4 0.0119(12) 0.0091(10) 0.0095(11) 0.0023(8) 0.0028(9) 0.0007(9)
C11 0.0136(12) 0.0105(11) 0.0107(11) 0.0025(9) 0.0006(10) 0.0003(10)
C8 0.0125(12) 0.0093(10) 0.0172(13) 0.0009(9) 0.0012(10) -0.0020(10)
C9 0.0145(12) 0.0113(11) 0.0128(12) 0.0019(9) 0.0028(10) -0.0017(10)
C10 0.0115(11) 0.0100(10) 0.0098(11) 0.0021(8) -0.0017(9) -0.0010(9)
C5 0.0089(11) 0.0106(11) 0.0137(12) 0.0012(9) 0.0017(9) 0.0011(9)

loop_
_atom_type_symbol
_atom_type_description
_atom_type_scat_dispersion_real
_atom_type_scat_dispersion_imag
_atom_type_scat_source
C C 0.0033 0.0016 'International Tables Vol C Tables 4.2.6.8 and 6.1.1.4'
H H 0.0000 0.0000 'International Tables Vol C Tables 4.2.6.8 and 6.1.1.4'
N N 0.0061 0.0033 'International Tables Vol C Tables 4.2.6.8 and 6.1.1.4'
Br Br -0.2901 2.4595 'International Tables Vol C Tables 4.2.6.8 and 6.1.1.4'
I I -0.4742 1.8119 'International Tables Vol C Tables 4.2.6.8 and 6.1.1.4'

loop_
_geom_angle_atom_site_label_1
_geom_angle_atom_site_label_2
_geom_angle_atom_site_label_3
_geom_angle
C6 N1 C2 119.4(3)
C2 C3 C4 119.4(3)
C2 C3 Br1 121.8(2)
C4 C3 Br1 118.8(2)
N1 C2 C3 121.8(3)
N1 C2 I1 117.4(2)
C3 C2 I1 120.8(2)
N1 C6 C5 122.3(3)
N1 C6 H6 118.9
C5 C6 H6 118.9
C8 N7 C12 119.2(3)
N7 C12 C11 122.2(3)
N7 C12 H12 118.9
C11 C12 H12 118.9
C5 C4 C3 117.1(3)
C5 C4 C10 122.2(3)
C3 C4 C10 120.6(3)
C10 C11 C12 119.6(3)
C10 C11 Br4 120.5(2)
C12 C11 Br4 119.9(2)
N7 C8 C9 122.6(3)
N7 C8 I2 115.9(2)
C9 C8 I2 121.5(3)
C8 C9 C10 119.0(3)
C8 C9 Br3 122.5(3)
C10 C9 Br3 118.5(2)
C11 C10 C9 117.4(3)
C11 C10 C4 122.3(3)
C9 C10 C4 120.3(3)
C6 C5 C4 119.9(3)
C6 C5 Br2 119.4(2)
C4 C5 Br2 120.7(2)

loop_
_geom_bond_atom_site_label_1
_geom_bond_atom_site_label_2
_geom_bond_distance
I1 C2 2.097(3)
I2 C8 2.098(3)
Br1 C3 1.888(3)
Br4 C11 1.876(3)
Br2 C5 1.886(3)
Br3 C9 1.882(3)
N1 C6 1.328(4)
N1 C2 1.336(4)
C3 C2 1.398(4)
C3 C4 1.401(4)
C6 C5 1.386(4)
C6 H6 0.9500
N7 C8 1.330(5)
N7 C12 1.334(5)
C12 C11 1.398(5)
C12 H12 0.9500
C4 C5 1.396(4)
C4 C10 1.486(4)
C11 C10 1.395(4)
C8 C9 1.398(4)
C9 C10 1.406(5)

loop_
_geom_torsion_atom_site_label_1
_geom_torsion_atom_site_label_2
_geom_torsion_atom_site_label_3
_geom_torsion_atom_site_label_4
_geom_torsion
C6 N1 C2 C3 1.1(5)
C6 N1 C2 I1 -175.6(2)
C4 C3 C2 N1 -5.0(5)
Br1 C3 C2 N1 174.6(2)
C4 C3 C2 I1 171.6(2)
Br1 C3 C2 I1 -8.8(4)
C2 N1 C6 C5 2.5(5)
C8 N7 C12 C11 -1.2(5)
C2 C3 C4 C5 5.1(5)
Br1 C3 C4 C5 -174.5(2)
C2 C3 C4 C10 -171.8(3)
Br1 C3 C4 C10 8.6(4)
N7 C12 C11 C10 1.3(5)
N7 C12 C11 Br4 179.8(3)
C12 N7 C8 C9 -0.5(5)
C12 N7 C8 I2 -179.1(3)
N7 C8 C9 C10 2.1(5)
I2 C8 C9 C10 -179.4(2)
N7 C8 C9 Br3 -177.5(3)
I2 C8 C9 Br3 1.0(4)
C12 C11 C10 C9 0.3(5)
Br4 C11 C10 C9 -178.2(2)
C12 C11 C10 C4 178.2(3)
Br4 C11 C10 C4 -0.2(4)
C8 C9 C10 C11 -1.9(5)
Br3 C9 C10 C11 177.8(2)
C8 C9 C10 C4 -179.9(3)
Br3 C9 C10 C4 -0.3(4)
C5 C4 C10 C11 95.3(4)
C3 C4 C10 C11 -88.0(4)
C5 C4 C10 C9 -86.8(4)
C3 C4 C10 C9 89.9(4)
N1 C6 C5 C4 -2.2(5)
N1 C6 C5 Br2 176.1(2)
C3 C4 C5 C6 -1.7(5)
C10 C4 C5 C6 175.1(3)
C3 C4 C5 Br2 -179.9(2)
C10 C4 C5 Br2 -3.1(4)
